data_4118506
loop_
_publ_author_name
'Takashi Shirahata'
'Keita Shiratori'
'Shouhei Kumeta'
'Tadashi Kawamoto'
'Tadahiko Ishikawa'
'Shin-ya Koshihara'
'Yoshiaki Nakano'
'Hideki Yamochi'
'Misaki, Yohji'
'Takehiko Mori'

_publ_contact_author_address
;
Department of Applied Chemistry, 
Graduate School of Science and Engineering, 
Ehime University, 
3 Bunkyo-cho, Matsuyama 790-8577, Japan
;
_publ_contact_author_email shirahata.takashi.mj@ehime-u.ac.jp
_publ_contact_author_fax +81-89-927-9922
_publ_contact_author_name 'Dr Takashi Shirahata'
_publ_contact_author_phone +81-89-927-8537
_publ_section_title
;
 Structural Transitions from Triangular to Square Molecular Arrangements
 in the Quasi-One-Dimensional Molecular Conductors (DMEDO-TTF)2XF6 (X = P,
 As, and Sb)
;
_journal_name_full 'Journal of the American Chemical Society'
_journal_page_first 13330
_journal_page_last 13340
_journal_paper_doi 10.1021/ja303435n
_journal_volume 134
_journal_year 2012
_chemical_formula_sum 'C20 H20 F6 O4 S8 Sb'
_chemical_formula_weight 816.59
_chemical_name_systematic
; 
 ? 
;
_space_group_IT_number 2
_symmetry_cell_setting triclinic
_symmetry_space_group_name_Hall '-P 1'
_symmetry_space_group_name_H-M 'P -1'
_atom_sites_solution_hydrogens geom
_atom_sites_solution_primary direct
_atom_sites_solution_secondary difmap
_audit_creation_method SHELXL-97
_cell_angle_alpha 94.22(3)
_cell_angle_beta 110.72(3)
_cell_angle_gamma 78.956(19)
_cell_formula_units_Z 1
_cell_length_a 7.488(2)
_cell_length_b 14.543(3)
_cell_length_c 7.182(5)
_cell_measurement_reflns_used 25
_cell_measurement_temperature 373
_cell_measurement_theta_max 14.9
_cell_measurement_theta_min 12.7
_cell_volume 718.0(6)
_computing_cell_refinement WinAFC
_computing_data_collection WinAFC
_computing_data_reduction CrystalStructure
_computing_molecular_graphics 'CrystalStructure 4.0'
_computing_publication_material 'CrystalStructure 4.0 (Rigaku, 2010)'
_computing_structure_refinement 'SHELXL97 (Sheldrick, 2008)'
_computing_structure_solution 'Il Milione (Burla, et al., 2007)'
_diffrn_ambient_temperature 373
_diffrn_measured_fraction_theta_full 0.990
_diffrn_measured_fraction_theta_max 0.990
_diffrn_measurement_device_type 'Rigaku AFC7R'
_diffrn_measurement_method \w-2\q
_diffrn_radiation_monochromator graphite
_diffrn_radiation_source 'fine-focus sealed tube'
_diffrn_radiation_type MoK\a
_diffrn_radiation_wavelength 0.71069
_diffrn_reflns_av_R_equivalents 0.0261
_diffrn_reflns_av_sigmaI/netI 0.0326
_diffrn_reflns_limit_h_max 9
_diffrn_reflns_limit_h_min -10
_diffrn_reflns_limit_k_max 20
_diffrn_reflns_limit_k_min -20
_diffrn_reflns_limit_l_max 10
_diffrn_reflns_limit_l_min 0
_diffrn_reflns_number 4503
_diffrn_reflns_theta_full 30.10
_diffrn_reflns_theta_max 30.10
_diffrn_reflns_theta_min 1.43
_exptl_absorpt_coefficient_mu 1.610
_exptl_absorpt_correction_T_max 0.9685
_exptl_absorpt_correction_T_min 0.7827
_exptl_absorpt_correction_type psi-scan
_exptl_absorpt_process_details
;
North, Phillips & Mathews, 1968 
;
_exptl_crystal_colour black
_exptl_crystal_density_diffrn 1.889
_exptl_crystal_description plate
_exptl_crystal_F_000 405
_exptl_crystal_size_max 0.60
_exptl_crystal_size_mid 0.12
_exptl_crystal_size_min 0.06
_refine_diff_density_max 6.437
_refine_diff_density_min -1.840
_refine_diff_density_rms 0.425
_refine_ls_extinction_method none
_refine_ls_goodness_of_fit_ref 1.278
_refine_ls_hydrogen_treatment constr
_refine_ls_matrix_type full
_refine_ls_number_parameters 199
_refine_ls_number_reflns 4195
_refine_ls_number_restraints 0
_refine_ls_restrained_S_all 1.278
_refine_ls_R_factor_all 0.1639
_refine_ls_R_factor_gt 0.1164
_refine_ls_shift/su_max 0.000
_refine_ls_shift/su_mean 0.000
_refine_ls_structure_factor_coef Fsqd
_refine_ls_weighting_details 'calc w=1/[\s^2^(Fo^2^)+(0.2000P)^2^+0.0000P] where P=(Fo^2^+2Fc^2^)/3'
_refine_ls_weighting_scheme calc
_refine_ls_wR_factor_gt 0.2924
_refine_ls_wR_factor_ref 0.3462
_reflns_number_gt 2511
_reflns_number_total 4195
_reflns_threshold_expression >2sigma(I)
_cod_data_source_file ja303435n_si_002_7.cif
_cod_data_source_block DMEDO-TTF_2_SbF_6_HT
_cod_original_cell_volume 718.0(5)
_cod_database_code 4118506

loop_
_symmetry_equiv_pos_as_xyz
'x, y, z'
'-x, -y, -z'

loop_
_atom_site_label
_atom_site_type_symbol
_atom_site_fract_x
_atom_site_fract_y
_atom_site_fract_z
_atom_site_U_iso_or_equiv
_atom_site_adp_type
_atom_site_occupancy
_atom_site_symmetry_multiplicity
_atom_site_calc_flag
_atom_site_refinement_flags
_atom_site_disorder_assembly
_atom_site_disorder_group
S1 S 0.3305(3) 0.60940(15) 0.6951(4) 0.0609(5) Uani 1 1 d . . .
S2 S 0.7372(3) 0.52097(14) 0.8348(3) 0.0577(5) Uani 1 1 d . . .
S3 S 0.1983(3) 0.41078(15) 0.6339(4) 0.0609(5) Uani 1 1 d . . .
S4 S 0.6096(3) 0.31704(15) 0.7730(4) 0.0602(5) Uani 1 1 d . . .
O1 O 0.0913(10) 0.2456(5) 0.5732(12) 0.079(2) Uani 1 1 d . . .
O2 O 0.4933(12) 0.1542(5) 0.7071(14) 0.086(2) Uani 1 1 d . . .
C1 C 0.4987(11) 0.5069(5) 0.7483(12) 0.0521(16) Uani 1 1 d . . .
C2 C 0.4434(11) 0.4204(5) 0.7196(12) 0.0517(15) Uani 1 1 d . . .
C3 C 0.5052(12) 0.6850(6) 0.7687(12) 0.0563(17) Uani 1 1 d . . .
C4 C 0.6887(12) 0.6438(6) 0.8303(13) 0.0551(16) Uani 1 1 d . . .
C5 C 0.2463(12) 0.2889(6) 0.6348(14) 0.0614(19) Uani 1 1 d . A .
C6 C 0.4348(14) 0.2467(6) 0.6960(14) 0.0623(19) Uani 1 1 d . A .
C7 C 0.4215(17) 0.7874(6) 0.747(2) 0.078(3) Uani 1 1 d . . .
H7A H 0.5234 0.8231 0.8063 0.117 Uiso 1 1 calc R . .
H7B H 0.3281 0.8022 0.8132 0.117 Uiso 1 1 calc R . .
H7C H 0.3593 0.8025 0.6087 0.117 Uiso 1 1 calc R . .
C8 C 0.8609(16) 0.6908(7) 0.8994(17) 0.074(2) Uani 1 1 d . . .
H8A H 0.8196 0.7571 0.9101 0.112 Uiso 1 1 calc R . .
H8B H 0.9276 0.6790 0.8056 0.112 Uiso 1 1 calc R . .
H8C H 0.9466 0.6667 1.0272 0.112 Uiso 1 1 calc R . .
C9A C 0.163(5) 0.144(2) 0.628(9) 0.072(9) Uani 0.49(7) 1 d P A 1
H9A1 H 0.1808 0.1387 0.7673 0.086 Uiso 0.49(7) 1 calc PR A 1
H9A2 H 0.0620 0.1098 0.5519 0.086 Uiso 0.49(7) 1 calc PR A 1
C10A C 0.328(5) 0.102(2) 0.602(9) 0.098(12) Uani 0.49(7) 1 d P A 1
H10A H 0.3082 0.0985 0.4604 0.117 Uiso 0.49(7) 1 calc PR A 1
H10B H 0.3625 0.0386 0.6520 0.117 Uiso 0.49(7) 1 calc PR A 1
C9B C 0.146(4) 0.146(2) 0.536(7) 0.073(8) Uani 0.51(7) 1 d P A 2
H9B1 H 0.1534 0.1370 0.4033 0.088 Uiso 0.51(7) 1 calc PR A 2
H9B2 H 0.0501 0.1120 0.5446 0.088 Uiso 0.51(7) 1 calc PR A 2
C10B C 0.356(5) 0.1079(18) 0.701(10) 0.110(15) Uani 0.51(7) 1 d P A 2
H10C H 0.3427 0.1117 0.8312 0.132 Uiso 0.51(7) 1 calc PR A 2
H10D H 0.3958 0.0424 0.6736 0.132 Uiso 0.51(7) 1 calc PR A 2
Sb1 Sb 0.0000 0.0000 0.0000 0.0720(4) Uani 1 2 d S . 2
F1 F -0.007(3) -0.0003(9) -0.2547(17) 0.211(8) Uani 1 1 d . B 2
F2 F -0.2469(14) -0.0283(8) -0.091(2) 0.170(5) Uani 1 1 d . C 2
F3 F 0.074(2) -0.1239(7) 0.017(3) 0.196(7) Uani 1 1 d . D 2

loop_
_atom_site_aniso_label
_atom_site_aniso_U_11
_atom_site_aniso_U_22
_atom_site_aniso_U_33
_atom_site_aniso_U_23
_atom_site_aniso_U_13
_atom_site_aniso_U_12
S1 0.0434(9) 0.0574(11) 0.0806(14) 0.0009(9) 0.0186(9) -0.0111(8)
S2 0.0424(9) 0.0551(10) 0.0739(12) 0.0005(8) 0.0150(8) -0.0147(7)
S3 0.0423(9) 0.0568(10) 0.0816(13) 0.0045(9) 0.0155(9) -0.0140(7)
S4 0.0443(9) 0.0547(10) 0.0767(13) 0.0040(9) 0.0123(9) -0.0130(7)
O1 0.058(4) 0.059(3) 0.116(6) 0.003(3) 0.016(4) -0.027(3)
O2 0.074(4) 0.053(3) 0.120(6) 0.006(4) 0.015(4) -0.019(3)
C1 0.042(3) 0.049(4) 0.064(4) 0.002(3) 0.015(3) -0.011(3)
C2 0.047(4) 0.056(4) 0.054(4) -0.001(3) 0.016(3) -0.015(3)
C3 0.050(4) 0.056(4) 0.064(4) 0.000(3) 0.019(3) -0.011(3)
C4 0.051(4) 0.052(4) 0.062(4) -0.003(3) 0.015(3) -0.017(3)
C5 0.048(4) 0.062(4) 0.073(5) 0.004(4) 0.012(4) -0.024(3)
C6 0.060(5) 0.055(4) 0.069(5) 0.001(4) 0.016(4) -0.016(3)
C7 0.075(6) 0.048(4) 0.113(8) 0.001(4) 0.035(6) -0.008(4)
C8 0.075(6) 0.059(5) 0.092(6) 0.000(4) 0.024(5) -0.032(4)
C9A 0.057(12) 0.069(12) 0.08(2) 0.031(15) 0.000(15) -0.013(9)
C10A 0.057(14) 0.070(15) 0.12(3) -0.012(17) -0.028(16) -0.016(10)
C9B 0.061(12) 0.064(11) 0.069(18) 0.015(13) -0.007(14) -0.002(8)
C10B 0.086(18) 0.042(10) 0.15(3) 0.023(15) -0.04(2) -0.033(10)
Sb1 0.0690(6) 0.0559(5) 0.0997(8) -0.0078(4) 0.0319(5) -0.0291(4)
F1 0.40(2) 0.186(12) 0.138(8) -0.080(8) 0.128(11) -0.229(15)
F2 0.082(6) 0.127(8) 0.283(15) 0.027(8) 0.016(7) -0.057(5)
F3 0.146(10) 0.072(5) 0.37(2) 0.031(8) 0.079(12) -0.018(6)

loop_
_atom_type_symbol
_atom_type_description
_atom_type_scat_dispersion_real
_atom_type_scat_dispersion_imag
_atom_type_scat_source
C C 0.0033 0.0016 'International Tables Vol C Tables 4.2.6.8 and 6.1.1.4'
H H 0.0000 0.0000 'International Tables Vol C Tables 4.2.6.8 and 6.1.1.4'
F F 0.0171 0.0103 'International Tables Vol C Tables 4.2.6.8 and 6.1.1.4'
O O 0.0106 0.0060 'International Tables Vol C Tables 4.2.6.8 and 6.1.1.4'
S S 0.1246 0.1234 'International Tables Vol C Tables 4.2.6.8 and 6.1.1.4'
Sb Sb -0.5866 1.5461 'International Tables Vol C Tables 4.2.6.8 and 6.1.1.4'

loop_
_geom_angle_atom_site_label_1
_geom_angle_atom_site_label_2
_geom_angle_atom_site_label_3
_geom_angle
_geom_angle_site_symmetry_1
_geom_angle_site_symmetry_3
C1 S1 C3 95.3(4) . .
C1 S2 C4 95.9(4) . .
C5 S3 C2 93.8(4) . .
C6 S4 C2 94.2(4) . .
C5 O1 C9B 111.5(15) . .
C5 O1 C9A 107.4(15) . .
C9B O1 C9A 24.6(12) . .
C10B O2 C6 113.3(16) . .
C10B O2 C10A 26(3) . .
C6 O2 C10A 112.0(15) . .
C2 C1 S2 123.0(6) . .
C2 C1 S1 121.8(6) . .
S2 C1 S1 115.3(4) . .
C1 C2 S4 122.4(6) . .
C1 C2 S3 120.8(6) . .
S4 C2 S3 116.8(4) . .
C4 C3 C7 129.0(8) . .
C4 C3 S1 116.2(6) . .
C7 C3 S1 114.8(7) . .
C3 C4 C8 126.7(8) . .
C3 C4 S2 117.3(7) . .
C8 C4 S2 116.0(7) . .
O1 C5 C6 126.3(8) . .
O1 C5 S3 116.6(7) . .
C6 C5 S3 117.1(7) . .
O2 C6 C5 123.8(9) . .
O2 C6 S4 118.1(7) . .
C5 C6 S4 118.0(7) . .
C3 C7 H7A 109.5 . .
C3 C7 H7B 109.5 . .
H7A C7 H7B 109.5 . .
C3 C7 H7C 109.5 . .
H7A C7 H7C 109.5 . .
H7B C7 H7C 109.5 . .
C4 C8 H8A 109.5 . .
C4 C8 H8B 109.5 . .
H8A C8 H8B 109.5 . .
C4 C8 H8C 109.5 . .
H8A C8 H8C 109.5 . .
H8B C8 H8C 109.5 . .
C10A C9A O1 118(3) . .
C10A C9A H9A1 107.8 . .
O1 C9A H9A1 107.8 . .
C10A C9A H9A2 107.8 . .
O1 C9A H9A2 107.8 . .
H9A1 C9A H9A2 107.1 . .
C9A C10A O2 112(4) . .
C9A C10A H10A 109.3 . .
O2 C10A H10A 109.3 . .
C9A C10A H10B 109.3 . .
O2 C10A H10B 109.3 . .
H10A C10A H10B 108.0 . .
O1 C9B C10B 108(3) . .
O1 C9B H9B1 110.0 . .
C10B C9B H9B1 110.0 . .
O1 C9B H9B2 110.0 . .
C10B C9B H9B2 110.0 . .
H9B1 C9B H9B2 108.4 . .
O2 C10B C9B 114(4) . .
O2 C10B H10C 108.8 . .
C9B C10B H10C 108.8 . .
O2 C10B H10D 108.8 . .
C9B C10B H10D 108.8 . .
H10C C10B H10D 107.6 . .
F3 Sb1 F3 180.000(1) . 2
F3 Sb1 F1 92.0(8) . .
F3 Sb1 F1 88.0(8) 2 .
F3 Sb1 F1 88.0(8) . 2
F3 Sb1 F1 92.0(8) 2 2
F1 Sb1 F1 180.000(1) . 2
F3 Sb1 F2 96.1(6) . 2
F3 Sb1 F2 83.9(6) 2 2
F1 Sb1 F2 90.6(7) . 2
F1 Sb1 F2 89.4(7) 2 2
F3 Sb1 F2 83.9(6) . .
F3 Sb1 F2 96.1(6) 2 .
F1 Sb1 F2 89.4(7) . .
F1 Sb1 F2 90.6(7) 2 .
F2 Sb1 F2 180.0 2 .

loop_
_geom_bond_atom_site_label_1
_geom_bond_atom_site_label_2
_geom_bond_distance
_geom_bond_site_symmetry_2
S1 C1 1.725(8) .
S1 C3 1.782(9) .
S2 C1 1.719(8) .
S2 C4 1.754(8) .
S3 C5 1.741(9) .
S3 C2 1.747(8) .
S4 C6 1.727(9) .
S4 C2 1.728(8) .
O1 C5 1.347(10) .
O1 C9B 1.46(3) .
O1 C9A 1.50(3) .
O2 C10B 1.32(3) .
O2 C6 1.331(11) .
O2 C10A 1.51(4) .
C1 C2 1.378(11) .
C3 C4 1.317(12) .
C3 C7 1.497(12) .
C4 C8 1.487(13) .
C5 C6 1.353(13) .
C7 H7A 0.9600 .
C7 H7B 0.9600 .
C7 H7C 0.9600 .
C8 H8A 0.9600 .
C8 H8B 0.9600 .
C8 H8C 0.9600 .
C9A C10A 1.34(6) .
C9A H9A1 0.9700 .
C9A H9A2 0.9700 .
C10A H10A 0.9700 .
C10A H10B 0.9700 .
C9B C10B 1.62(7) .
C9B H9B1 0.9700 .
C9B H9B2 0.9700 .
C10B H10C 0.9700 .
C10B H10D 0.9700 .
Sb1 F3 1.782(10) .
Sb1 F3 1.782(10) 2
Sb1 F1 1.810(11) .
Sb1 F1 1.810(11) 2
Sb1 F2 1.847(9) 2
Sb1 F2 1.847(9) .
